data_4510426
loop_
_publ_author_name
'Adalder, Tapas Kumar'
'Dastidar, Parthasarathi'

_publ_section_title
;
 Crystal Engineering Approach toward Selective Formation of an Asymmetric
 Supramolecular Synthon in Primary Ammonium Monocarboxylate (PAM) Salts
 and Their Gelation Studies
;
_journal_issue 5
_journal_name_full 'Crystal Growth &amp; Design'
_journal_page_first 2254
_journal_paper_doi 10.1021/cg401863s
_journal_volume 14
_journal_year 2014
_chemical_absolute_configuration S
_chemical_formula_moiety 'C8 H6 Br O2, C8 H12 N'
_chemical_formula_sum 'C16 H18 Br N O2'
_chemical_formula_weight 336.22
_chemical_name_systematic
; 
 ? 
;
_space_group_IT_number 19
_symmetry_cell_setting orthorhombic
_symmetry_space_group_name_Hall 'P 2ac 2ab'
_symmetry_space_group_name_H-M 'P 21 21 21'
_atom_sites_solution_hydrogens geom
_atom_sites_solution_primary direct
_atom_sites_solution_secondary difmap
_audit_creation_method SHELXL-97
_cell_angle_alpha 90.00
_cell_angle_beta 90.00
_cell_angle_gamma 90.00
_cell_formula_units_Z 4
_cell_length_a 6.4741(3)
_cell_length_b 12.1369(5)
_cell_length_c 20.5318(8)
_cell_measurement_temperature 296(2)
_cell_volume 1613.30(12)
_computing_cell_refinement 'BRUKER APEX II'
_computing_data_collection 'BRUKER APEX II'
_computing_data_reduction 'BRUKER APEX II'
_computing_molecular_graphics 'MERCURY 3.1, PLATON'
_computing_publication_material 'MERCURY 3.1, PLATON'
_computing_structure_refinement 'SHELXL-97 (Sheldrick, 1997)'
_computing_structure_solution 'SHELXS-97 (Sheldrick, 1990)'
_diffrn_ambient_temperature 296(2)
_diffrn_measured_fraction_theta_full 1.000
_diffrn_measured_fraction_theta_max 1.000
_diffrn_measurement_device_type 'BRUKER CCD AREA DETECTOR'
_diffrn_measurement_method 'PHI-OMEGA SCAN'
_diffrn_radiation_monochromator graphite
_diffrn_radiation_source 'fine-focus sealed tube'
_diffrn_radiation_type MoK\a
_diffrn_radiation_wavelength 0.71073
_diffrn_reflns_av_R_equivalents 0.0411
_diffrn_reflns_av_sigmaI/netI 0.0371
_diffrn_reflns_limit_h_max 7
_diffrn_reflns_limit_h_min -7
_diffrn_reflns_limit_k_max 14
_diffrn_reflns_limit_k_min -14
_diffrn_reflns_limit_l_max 25
_diffrn_reflns_limit_l_min -25
_diffrn_reflns_number 20563
_diffrn_reflns_theta_full 25.98
_diffrn_reflns_theta_max 25.98
_diffrn_reflns_theta_min 1.95
_exptl_absorpt_coefficient_mu 2.549
_exptl_absorpt_correction_T_max 0.8221
_exptl_absorpt_correction_T_min 0.3622
_exptl_absorpt_correction_type multi-scan
_exptl_absorpt_process_details SADABS
_exptl_crystal_colour COLOURLESS
_exptl_crystal_density_diffrn 1.384
_exptl_crystal_density_method 'not measured'
_exptl_crystal_description NIDDLE
_exptl_crystal_F_000 688
_exptl_crystal_size_max 0.50
_exptl_crystal_size_mid 0.22
_exptl_crystal_size_min 0.08
_refine_diff_density_max 1.992
_refine_diff_density_min -1.064
_refine_diff_density_rms 0.124
_refine_ls_abs_structure_details 'Flack H D (1983), Acta Cryst. A39, 876-881'
_refine_ls_abs_structure_Flack 0.00(3)
_refine_ls_extinction_method none
_refine_ls_goodness_of_fit_ref 1.046
_refine_ls_hydrogen_treatment constr
_refine_ls_matrix_type full
_refine_ls_number_parameters 183
_refine_ls_number_reflns 3137
_refine_ls_number_restraints 1
_refine_ls_restrained_S_all 1.046
_refine_ls_R_factor_all 0.1039
_refine_ls_R_factor_gt 0.0767
_refine_ls_shift/su_max 0.000
_refine_ls_shift/su_mean 0.000
_refine_ls_structure_factor_coef Fsqd
_refine_ls_weighting_details 'calc w=1/[\s^2^(Fo^2^)+(0.1572P)^2^+2.0711P] where P=(Fo^2^+2Fc^2^)/3'
_refine_ls_weighting_scheme calc
_refine_ls_wR_factor_gt 0.2203
_refine_ls_wR_factor_ref 0.25
_reflns_number_gt 2323
_reflns_number_total 3137
_reflns_threshold_expression >2sigma(I)
_cod_data_source_file cg401863s_si_002.cif
_cod_data_source_block (S)-PEA.3BPA
_cod_depositor_comments
;
The following automatic conversions were performed:

'_symmetry_cell_setting' value 'ORTHORhOMBIC' changed to
'orthorhombic' according to
/usr/data/users/saulius/crontab/automatic-downloads/rss-feeds/ACS/lib/dictionaries/cif_core.dic
dictionary named 'cif_core.dic' version 2.4.2 from
2011-04-26.

'_exptl_absorpt_correction_type' value 'MULTI-SCAN'
changed to 'multi-scan' according to
/usr/data/users/saulius/crontab/automatic-downloads/rss-feeds/ACS/lib/dictionaries/cif_core.dic
dictionary named 'cif_core.dic' version 2.4.2 from 2011-04-26.

Automatic conversion script
Id: cif_fix_values 2281 2013-09-26 08:29:07Z andrius 

 Adding full bibliography for 4510410--4510441.cif.
;
_cod_database_code 4510426

loop_
_symmetry_equiv_pos_as_xyz
'x, y, z'
'-x+1/2, -y, z+1/2'
'-x, y+1/2, -z+1/2'
'x+1/2, -y+1/2, -z'

loop_
_atom_site_label
_atom_site_type_symbol
_atom_site_fract_x
_atom_site_fract_y
_atom_site_fract_z
_atom_site_U_iso_or_equiv
_atom_site_adp_type
_atom_site_occupancy
_atom_site_symmetry_multiplicity
_atom_site_calc_flag
_atom_site_refinement_flags
O1 O 0.4391(7) 0.8161(4) 0.4330(2) 0.0565(13) Uani 1 1 d .
C2 C 0.3235(9) 0.8346(5) 0.3860(3) 0.0405(13) Uani 1 1 d .
O3 O 0.1383(7) 0.8106(4) 0.3837(2) 0.0533(12) Uani 1 1 d .
C4 C 0.4258(11) 0.8880(10) 0.3255(4) 0.082(3) Uani 1 1 d .
H4A H 0.5344 0.9369 0.3405 0.098 Uiso 1 1 calc R
H4B H 0.4910 0.8300 0.3003 0.098 Uiso 1 1 calc R
C5 C 0.2873(12) 0.9519(7) 0.2810(3) 0.0554(18) Uani 1 1 d .
C6 C 0.3264(18) 1.0662(8) 0.2658(5) 0.080(2) Uani 1 1 d U
H6 H 0.4353 1.1037 0.2853 0.096 Uiso 1 1 calc R
C7 C 0.1982(19) 1.1187(8) 0.2215(5) 0.083(3) Uani 1 1 d U
H7 H 0.2287 1.1914 0.2107 0.099 Uiso 1 1 calc R
C8 C 0.0386(18) 1.0737(7) 0.1940(4) 0.073(2) Uani 1 1 d .
H8 H -0.0436 1.1128 0.1649 0.088 Uiso 1 1 calc R
C9 C -0.0036(13) 0.9667(7) 0.2094(3) 0.0552(18) Uani 1 1 d .
Br10 Br -0.23670(17) 0.89577(11) 0.17178(4) 0.0979(5) Uani 1 1 d .
C11 C 0.1211(11) 0.9059(6) 0.2516(3) 0.0503(15) Uani 1 1 d .
H11 H 0.0895 0.8325 0.2597 0.060 Uiso 1 1 calc R
N14 N 0.3390(7) 0.6581(4) 0.5231(2) 0.0374(11) Uani 1 1 d .
H12A H 0.2125 0.6676 0.5391 0.056 Uiso 1 1 calc R
H12B H 0.3684 0.7127 0.4957 0.056 Uiso 1 1 calc R
H12C H 0.4300 0.6580 0.5556 0.056 Uiso 1 1 calc R
C13 C 0.3493(10) 0.5515(5) 0.4880(3) 0.0426(13) Uani 1 1 d .
H13 H 0.2496 0.5542 0.4522 0.051 Uiso 1 1 calc R
C12 C 0.5670(14) 0.5414(7) 0.4582(4) 0.0631(19) Uani 1 1 d .
H14A H 0.6678 0.5386 0.4925 0.095 Uiso 1 1 calc R
H14B H 0.5938 0.6040 0.4310 0.095 Uiso 1 1 calc R
H14C H 0.5752 0.4753 0.4327 0.095 Uiso 1 1 calc R
C15 C 0.2915(10) 0.4572(5) 0.5311(3) 0.0457(14) Uani 1 1 d .
C16 C 0.1197(11) 0.3935(6) 0.5168(4) 0.0585(17) Uani 1 1 d .
H16 H 0.0386 0.4108 0.4808 0.070 Uiso 1 1 calc R
C17 C 0.0674(16) 0.3038(8) 0.5559(5) 0.077(3) Uani 1 1 d .
H17 H -0.0488 0.2621 0.5458 0.093 Uiso 1 1 calc R
C18 C 0.1850(18) 0.2762(7) 0.6089(5) 0.080(3) Uani 1 1 d .
H18 H 0.1519 0.2150 0.6341 0.096 Uiso 1 1 calc R
C19 C 0.3505(17) 0.3397(7) 0.6240(5) 0.078(3) Uani 1 1 d .
H19 H 0.4299 0.3230 0.6604 0.094 Uiso 1 1 calc R
C20 C 0.4018(15) 0.4287(7) 0.5858(4) 0.070(2) Uani 1 1 d .
H20 H 0.5155 0.4712 0.5974 0.083 Uiso 1 1 calc R

loop_
_atom_site_aniso_label
_atom_site_aniso_U_11
_atom_site_aniso_U_22
_atom_site_aniso_U_33
_atom_site_aniso_U_23
_atom_site_aniso_U_13
_atom_site_aniso_U_12
O1 0.045(2) 0.064(3) 0.060(3) 0.028(2) -0.013(2) -0.009(2)
C2 0.033(3) 0.045(3) 0.043(3) 0.003(3) 0.006(2) 0.003(3)
O3 0.036(2) 0.077(3) 0.048(2) -0.003(2) -0.0005(19) -0.004(2)
C4 0.036(3) 0.147(9) 0.063(5) 0.040(6) 0.009(3) 0.001(4)
C5 0.057(4) 0.072(5) 0.038(3) 0.015(3) 0.010(3) -0.005(4)
C6 0.093(6) 0.074(6) 0.073(5) -0.007(4) 0.001(5) -0.021(5)
C7 0.118(8) 0.051(5) 0.080(5) 0.014(4) 0.013(5) 0.008(5)
C8 0.112(8) 0.055(5) 0.053(4) 0.008(4) 0.006(5) 0.017(5)
C9 0.061(4) 0.063(5) 0.041(3) 0.007(3) 0.004(3) 0.009(4)
Br10 0.0832(7) 0.1441(11) 0.0662(6) 0.0264(5) -0.0244(5) -0.0127(7)
C11 0.062(4) 0.046(4) 0.042(3) 0.009(3) 0.000(3) 0.002(3)
N14 0.032(2) 0.038(3) 0.043(2) 0.004(2) 0.002(2) 0.003(2)
C13 0.044(3) 0.043(3) 0.041(3) 0.004(3) -0.006(3) 0.003(3)
C12 0.064(5) 0.057(4) 0.069(4) -0.015(4) 0.009(4) 0.005(4)
C15 0.046(4) 0.040(3) 0.052(3) -0.005(3) -0.004(3) 0.004(3)
C16 0.053(4) 0.059(4) 0.064(4) 0.000(4) -0.008(3) -0.004(4)
C17 0.077(6) 0.059(5) 0.097(7) -0.009(5) 0.004(5) -0.025(4)
C18 0.111(8) 0.047(5) 0.082(5) 0.011(4) 0.003(5) -0.008(5)
C19 0.098(6) 0.058(5) 0.079(6) 0.016(4) -0.032(5) -0.010(5)
C20 0.079(5) 0.057(5) 0.073(5) 0.016(4) -0.027(4) -0.016(4)

loop_
_atom_type_symbol
_atom_type_description
_atom_type_scat_dispersion_real
_atom_type_scat_dispersion_imag
_atom_type_scat_source
C C 0.0033 0.0016 'International Tables Vol C Tables 4.2.6.8 and 6.1.1.4'
H H 0.0000 0.0000 'International Tables Vol C Tables 4.2.6.8 and 6.1.1.4'
N N 0.0061 0.0033 'International Tables Vol C Tables 4.2.6.8 and 6.1.1.4'
O O 0.0106 0.0060 'International Tables Vol C Tables 4.2.6.8 and 6.1.1.4'
Br Br -0.2901 2.4595 'International Tables Vol C Tables 4.2.6.8 and 6.1.1.4'

loop_
_geom_angle_atom_site_label_1
_geom_angle_atom_site_label_2
_geom_angle_atom_site_label_3
_geom_angle
_geom_angle_site_symmetry_1
_geom_angle_site_symmetry_3
O1 O1 C2 0(10) 1 .
O3 C2 O1 125.0(6) . 1
O3 C2 O1 125.0(6) . .
O1 C2 O1 0.0(5) 1 .
O3 C2 C4 118.8(6) . .
O1 C2 C4 116.1(5) 1 .
O1 C2 C4 116.1(5) . .
C5 C4 C2 116.7(6) . .
C5 C4 H4A 108.1 . .
C2 C4 H4A 108.1 . .
C5 C4 H4B 108.1 . .
C2 C4 H4B 108.1 . .
H4A C4 H4B 107.3 . .
C11 C5 C6 116.0(8) . .
C11 C5 C4 122.3(7) . .
C6 C5 C4 121.6(8) . .
C7 C6 C5 118.6(9) . .
C7 C6 H6 120.7 . .
C5 C6 H6 120.7 . .
C8 C7 C6 124.6(9) . .
C8 C7 H7 117.7 . .
C6 C7 H7 117.7 . .
C7 C8 C9 117.3(9) . .
C7 C8 H8 121.3 . .
C9 C8 H8 121.3 . .
C8 C9 C11 122.1(8) . .
C8 C9 Br10 119.7(7) . .
C11 C9 Br10 118.2(6) . .
C5 C11 C9 121.3(7) . .
C5 C11 H11 119.4 . .
C9 C11 H11 119.4 . .
C13 N14 H12A 109.5 . .
C13 N14 H12B 109.5 . .
H12A N14 H12B 109.5 . .
C13 N14 H12C 109.5 . .
H12A N14 H12C 109.5 . .
H12B N14 H12C 109.5 . .
N14 C13 C15 111.7(5) . .
N14 C13 C12 107.6(5) . .
C15 C13 C12 113.8(6) . .
N14 C13 H13 107.8 . .
C15 C13 H13 107.8 . .
C12 C13 H13 107.8 . .
C13 C12 H14A 109.5 . .
C13 C12 H14B 109.5 . .
H14A C12 H14B 109.5 . .
C13 C12 H14C 109.5 . .
H14A C12 H14C 109.5 . .
H14B C12 H14C 109.5 . .
C20 C15 C16 116.7(7) . .
C20 C15 C13 123.1(6) . .
C16 C15 C13 120.2(6) . .
C15 C16 C17 120.6(7) . .
C15 C16 H16 119.7 . .
C17 C16 H16 119.7 . .
C18 C17 C16 120.9(9) . .
C18 C17 H17 119.6 . .
C16 C17 H17 119.6 . .
C19 C18 C17 118.9(8) . .
C19 C18 H18 120.6 . .
C17 C18 H18 120.6 . .
C18 C19 C20 120.4(8) . .
C18 C19 H19 119.8 . .
C20 C19 H19 119.8 . .
C15 C20 C19 122.6(8) . .
C15 C20 H20 118.7 . .
C19 C20 H20 118.7 . .

loop_
_geom_bond_atom_site_label_1
_geom_bond_atom_site_label_2
_geom_bond_distance
_geom_bond_site_symmetry_2
O1 O1 0.000(18) 1
O1 C2 1.240(8) .
C2 O3 1.235(8) .
C2 O1 1.240(8) 1
C2 C4 1.551(9) .
C4 C5 1.497(11) .
C4 H4A 0.9700 .
C4 H4B 0.9700 .
C5 C11 1.354(10) .
C5 C6 1.444(12) .
C6 C7 1.387(15) .
C6 H6 0.9300 .
C7 C8 1.299(15) .
C7 H7 0.9300 .
C8 C9 1.364(12) .
C8 H8 0.9300 .
C9 C11 1.395(10) .
C9 Br10 1.901(8) .
C11 H11 0.9300 .
N14 C13 1.483(8) .
N14 H12A 0.8900 .
N14 H12B 0.8900 .
N14 H12C 0.8900 .
C13 C15 1.493(9) .
C13 C12 1.542(11) .
C13 H13 0.9800 .
C12 H14A 0.9600 .
C12 H14B 0.9600 .
C12 H14C 0.9600 .
C15 C20 1.375(10) .
C15 C16 1.386(10) .
C16 C17 1.395(12) .
C16 H16 0.9300 .
C17 C18 1.369(15) .
C17 H17 0.9300 .
C18 C19 1.356(14) .
C18 H18 0.9300 .
C19 C20 1.376(12) .
C19 H19 0.9300 .
C20 H20 0.9300 .

loop_
_geom_hbond_atom_site_label_D
_geom_hbond_atom_site_label_H
_geom_hbond_atom_site_label_A
_geom_hbond_distance_DH
_geom_hbond_distance_HA
_geom_hbond_distance_DA
_geom_hbond_angle_DHA
_geom_hbond_site_symmetry_A
N14 H12A O1 0.89 1.87 2.759(7) 175.9 4_466
N14 H12B O1 0.89 1.86 2.743(6) 174.4 1
N14 H12C O3 0.89 1.87 2.749(7) 166.9 4_566
